data_7719509
loop_
_publ_author_name
'Li, Zhongshu'
'Borger, Jaap E.'
'Gianetti, Thomas L.'
'M&#xfc;ller, Fabian'
'Pribanic, Bruno'
'Coburger, Peter'
'Gr&#xfc;tzmacher, Hansj&#xf6;rg'

_publ_section_title
;
 Sodium phosphaethynolate as P-source for the synthesis of molecular
 rhodium phosphides: an exploratory study.
;
_journal_issue 45
_journal_name_full 'Dalton transactions (Cambridge, England : 2003)'
_journal_page_first 16718
_journal_page_last 16726
_journal_paper_doi 10.1039/d5dt02274f
_journal_volume 54
_journal_year 2025
_chemical_formula_moiety 'C110 H84 O2 P8 Rh4, C4 H8 O'
_chemical_formula_sum 'C114 H93 O3 P8 Rh4'
_chemical_formula_weight 2170.28
_space_group_crystal_system triclinic
_space_group_IT_number 2
_space_group_name_Hall '-P 1'
_space_group_name_H-M_alt 'P -1'
_atom_sites_solution_hydrogens geom
_atom_sites_solution_primary dual
_audit_creation_date 2019-01-09
_audit_creation_method
;
Olex2 1.2
(compiled 2018.04.26 svn.r3504 for OlexSys, GUI svn.r5492)
;
_audit_update_record
;
2019-01-09 deposited with the CCDC.	2025-09-24 downloaded from the CCDC.
;
_cell_angle_alpha 88.720(2)
_cell_angle_beta 74.986(2)
_cell_angle_gamma 76.727(2)
_cell_formula_units_Z 2
_cell_length_a 14.5881(3)
_cell_length_b 15.3992(4)
_cell_length_c 23.9098(4)
_cell_measurement_reflns_used 55661
_cell_measurement_temperature 100.00(10)
_cell_measurement_theta_max 32.6000
_cell_measurement_theta_min 2.1750
_cell_volume 5045.3(2)
_computing_cell_refinement 'CrysAlis RED, Oxford Diffraction Ltd.'
_computing_data_collection 'CrysAlis CCD, Oxford Diffraction Ltd.'
_computing_data_reduction 'CrysAlis RED, Oxford Diffraction Ltd.'
_computing_molecular_graphics 'Olex2 (Dolomanov et al., 2009)'
_computing_publication_material 'Olex2 (Dolomanov et al., 2009)'
_computing_structure_refinement 'XL (Sheldrick, 2008)'
_computing_structure_solution 'XS (Sheldrick, 2008)'
_diffrn_ambient_environment N~2~
_diffrn_ambient_temperature 100.00(10)
_diffrn_detector 'Oxford Diffraction Sapphire 3'
_diffrn_detector_area_resol_mean 8.26
_diffrn_detector_type 'CCD area detector'
_diffrn_measured_fraction_theta_full 1.000
_diffrn_measured_fraction_theta_max 1.000
_diffrn_measurement_details
;
List of Runs (angles in degrees, time in seconds):

  # Type    Start    End  Width  t~exp~   \w     \q     \k     \f   Frames
#--------------------------------------------------------------------------
  1  \w   -100.00  -2.00   1.00    7.50    --  -30.40 -77.00 150.00   98
  2  \w   -100.00  -2.00   1.00    7.50    --  -30.40 -77.00-120.00   98
  3  \w    -68.00  42.00   1.00    7.50    --  -30.40  19.00 120.00  110
  4  \w   -100.00  -2.00   1.00    7.50    --  -30.40 -77.00  60.00   98
  5  \w   -101.00  -8.00   1.00    7.50    --  -30.40 -38.00 120.00   93
  6  \w   -100.00  -2.00   1.00    7.50    --  -30.40 -77.00 -30.00   98
  7  \w     -5.00  84.00   1.00    7.50    --   30.87-123.00  90.00   89
  8  \w    -25.00  71.00   1.00    7.50    --   30.87 -99.00-180.00   96
  9  \w    -25.00  71.00   1.00    7.50    --   30.87 -99.00 -90.00   96
 10  \w     32.00 105.00   1.00    7.50    --   30.87-179.00  60.00   73
 11  \w    -40.00 102.00   1.00    7.50    --   30.87   0.00 150.00  142
 12  \w   -105.00 -34.00   1.00    7.50    --  -30.40-179.00  90.00   71
 13  \w   -100.00  -2.00   1.00    7.50    --  -30.40 -77.00-180.00   98
 14  \w   -105.00 -34.00   1.00    7.50    --  -30.40-179.00   0.00   71
 15  \w    -99.00 -12.00   1.00    7.50    --  -30.40 -57.00-120.00   87
 16  \w    -99.00 -12.00   1.00    7.50    --  -30.40 -57.00  90.00   87
 17  \w   -101.00  -8.00   1.00    7.50    --  -30.40 -38.00 -90.00   93
 18  \w    -40.00  53.00   1.00    7.50    --   30.87 -38.00-180.00   93
 19  \w     -7.00 103.00   1.00    7.50    --   30.87  19.00 -30.00  110
 20  \w     34.00 105.00   1.00    7.50    --   30.87 179.00 120.00   71
 21  \w   -102.00  41.00   1.00    7.50    --  -30.40   0.00-150.00  143
 22  \w   -102.00  41.00   1.00    7.50    --  -30.40   0.00-120.00  143
 23  \w   -102.00  41.00   1.00    7.50    --  -30.40   0.00 -90.00  143
 24  \w   -102.00  41.00   1.00    7.50    --  -30.40   0.00 -60.00  143
 25  \w   -102.00  41.00   1.00    7.50    --  -30.40   0.00-180.00  143
;
_diffrn_measurement_device 'kappa-stage diffractometer'
_diffrn_measurement_device_type 'Oxford Diffraction Xcalibur S'
_diffrn_measurement_method '\w and \f scans'
_diffrn_orient_matrix_type 'CrysAlisPro convention (1999,Acta A55,543-557)'
_diffrn_orient_matrix_UB_11 -0.0295307000
_diffrn_orient_matrix_UB_12 0.0104234000
_diffrn_orient_matrix_UB_13 -0.0196960000
_diffrn_orient_matrix_UB_21 -0.0413093000
_diffrn_orient_matrix_UB_22 0.0166996000
_diffrn_orient_matrix_UB_23 0.0234106000
_diffrn_orient_matrix_UB_31 0.0099730000
_diffrn_orient_matrix_UB_32 0.0430770000
_diffrn_orient_matrix_UB_33 -0.0029746000
_diffrn_radiation_monochromator 'focusing graphite'
_diffrn_radiation_probe x-ray
_diffrn_radiation_type MoK\a
_diffrn_radiation_wavelength 0.71073
_diffrn_reflns_av_R_equivalents 0.0848
_diffrn_reflns_av_unetI/netI 0.0409
_diffrn_reflns_Laue_measured_fraction_full 1.000
_diffrn_reflns_Laue_measured_fraction_max 1.000
_diffrn_reflns_limit_h_max 19
_diffrn_reflns_limit_h_min -19
_diffrn_reflns_limit_k_max 20
_diffrn_reflns_limit_k_min -20
_diffrn_reflns_limit_l_max 31
_diffrn_reflns_limit_l_min -31
_diffrn_reflns_number 283178
_diffrn_reflns_point_group_measured_fraction_full 1.000
_diffrn_reflns_point_group_measured_fraction_max 1.000
_diffrn_reflns_theta_full 25.242
_diffrn_reflns_theta_max 28.282
_diffrn_reflns_theta_min 1.819
_diffrn_source 'fine-focus sealed X-ray tube'
_diffrn_source_type 'Enhance (Mo) X-ray Source'
_exptl_absorpt_coefficient_mu 0.821
_exptl_absorpt_correction_T_max 1.00000
_exptl_absorpt_correction_T_min 0.92854
_exptl_absorpt_correction_type multi-scan
_exptl_absorpt_process_details
;
CrysAlisPro 1.171.39.28c (Rigaku Oxford Diffraction, 2015)
Empirical absorption correction using spherical harmonics,
 implemented in SCALE3 ABSPACK scaling algorithm.
;
_exptl_crystal_colour 'clear light black'
_exptl_crystal_colour_lustre clear
_exptl_crystal_colour_modifier light
_exptl_crystal_colour_primary black
_exptl_crystal_density_diffrn 1.429
_exptl_crystal_description plate
_exptl_crystal_F_000 2202
_exptl_crystal_size_max 0.15
_exptl_crystal_size_mid 0.12
_exptl_crystal_size_min 0.04
_refine_diff_density_max 1.263
_refine_diff_density_min -0.762
_refine_diff_density_rms 0.091
_refine_ls_extinction_method none
_refine_ls_goodness_of_fit_ref 1.042
_refine_ls_hydrogen_treatment constr
_refine_ls_matrix_type full
_refine_ls_number_parameters 1164
_refine_ls_number_reflns 25066
_refine_ls_number_restraints 0
_refine_ls_restrained_S_all 1.042
_refine_ls_R_factor_all 0.0464
_refine_ls_R_factor_gt 0.0345
_refine_ls_shift/su_max 0.002
_refine_ls_shift/su_mean 0.000
_refine_ls_structure_factor_coef Fsqd
_refine_ls_weighting_details 'w=1/[\s^2^(Fo^2^)+(0.0444P)^2^+0.9100P] where P=(Fo^2^+2Fc^2^)/3'
_refine_ls_weighting_scheme calc
_refine_ls_wR_factor_gt 0.0825
_refine_ls_wR_factor_ref 0.0871
_reflns_Friedel_coverage 0.000
_reflns_number_gt 20549
_reflns_number_total 25066
_reflns_threshold_expression 'I > 2\s(I)'
_cod_data_source_file d5dt02274f2.cif
_cod_data_source_block tlgxr121
_cod_depositor_comments 'Adding full bibliography for 7719506--7719510.cif.'
_cod_database_code 7719509
_shelx_shelxl_version_number 2014/7
_chemical_oxdiff_formula C118O4P8Rh4
_shelx_space_group_comment
;
The symmetry employed for this shelxl refinement is uniquely defined
by the following loop, which should always be used as a source of
symmetry information in preference to the above space-group names.
They are only intended as comments.
;
_shelx_estimated_absorpt_t_max 0.968
_shelx_estimated_absorpt_t_min 0.887
_reflns_odcompleteness_completeness 99.98
_reflns_odcompleteness_iscentric 1
_reflns_odcompleteness_theta 33.07
_olex2_refinement_description
;
1. Fixed Uiso
 At 1.2 times of:
  All C(H) groups
 At 1.5 times of:
  All C(H,H,H) groups
2.a Ternary CH refined with riding coordinates:
 C87(H87), C33(H33), C88(H88), C6(H6), C34(H34), C61(H61), C7(H7), C57(H57),
 C60(H60), C84(H84), C30(H30), C3(H3)
2.b Aromatic/amide H refined with riding coordinates:
 C19(H19), C104(H104), C44(H44), C98(H98), C94(H94), C25(H25), C106(H106),
 C20(H20), C23(H23), C83(H83), C52(H52), C95(H95), C79(H79), C73(H73), C91(H91),
  C29(H29), C17(H17), C92(H92), C64(H64), C43(H43), C42(H42), C27(H27),
 C93(H93), C50(H50), C14(H14), C67(H67), C41(H41), C110(H110), C26(H26),
 C22(H22), C82(H82), C107(H107), C16(H16), C77(H77), C40(H40), C103(H103),
 C81(H81), C28(H28), C97(H97), C108(H108), C80(H80), C53(H53), C15(H15),
 C65(H65), C74(H74), C66(H66), C100(H100), C71(H71), C10(H10), C68(H68),
 C102(H102), C56(H56), C21(H21), C13(H13), C46(H46), C96(H96), C109(H109),
 C76(H76), C54(H54), C48(H48), C75(H75), C37(H37), C49(H49), C101(H101),
 C55(H55), C11(H11), C47(H47), C12(H12), C69(H69), C39(H39), C70(H70), C38(H38),
  C113(H113), C112(H112)
2.c Idealised Me refined as rotating group:
 C111(H11A,H11B,H11C), C114(H11D,H11E,H11F)
;
_olex2_submission_special_instructions 'No special instructions were received'
_oxdiff_exptl_absorpt_empirical_details
;
Empirical correction (ABSPACK) includes:
- Absorption correction using spherical harmonics
- Frame scaling
;
_oxdiff_exptl_absorpt_empirical_full_max 1.147
_oxdiff_exptl_absorpt_empirical_full_min 0.913

loop_
_space_group_symop_operation_xyz
'x, y, z'
'-x, -y, -z'

loop_
_atom_site_label
_atom_site_type_symbol
_atom_site_fract_x
_atom_site_fract_y
_atom_site_fract_z
_atom_site_U_iso_or_equiv
_atom_site_adp_type
_atom_site_occupancy
_atom_site_site_symmetry_order
_atom_site_calc_flag
_atom_site_refinement_flags_posn
_atom_site_refinement_flags_adp
_atom_site_refinement_flags_occupancy
_atom_site_disorder_assembly
_atom_site_disorder_group
Rh1 Rh 0.73190(2) 0.33308(2) 0.17725(2) 0.01378(4) Uani 1 1 d . . . . .
Rh4 Rh 0.54518(2) 0.15500(2) 0.21244(2) 0.01362(4) Uani 1 1 d . . . . .
Rh2 Rh 0.56218(2) 0.40631(2) 0.26095(2) 0.01401(4) Uani 1 1 d . . . . .
Rh3 Rh 0.65504(2) 0.13982(2) 0.29277(2) 0.01381(4) Uani 1 1 d . . . . .
P3 P 0.52146(4) 0.26318(4) 0.29055(3) 0.01473(12) Uani 1 1 d . . . . .
P1 P 0.70869(4) 0.17969(4) 0.19199(3) 0.01409(12) Uani 1 1 d . . . . .
P7 P 0.59357(5) 0.12955(4) 0.38985(3) 0.01616(13) Uani 1 1 d . . . . .
P6 P 0.42533(4) 0.50133(4) 0.24702(3) 0.01681(13) Uani 1 1 d . . . . .
P4 P 0.57183(4) 0.30429(4) 0.18387(3) 0.01503(12) Uani 1 1 d . . . . .
P8 P 0.58628(4) 0.05778(4) 0.13426(3) 0.01544(12) Uani 1 1 d . . . . .
P2 P 0.69402(4) 0.28611(4) 0.27501(3) 0.01514(12) Uani 1 1 d . . . . .
P5 P 0.88195(4) 0.34066(4) 0.18441(3) 0.01613(12) Uani 1 1 d . . . . .
O2 O 0.56558(13) -0.01866(12) 0.27898(8) 0.0221(4) Uani 1 1 d . . . . .
O1 O 0.67701(13) 0.53818(12) 0.19367(8) 0.0245(4) Uani 1 1 d . . . . .
C2 C 0.58021(17) 0.05130(17) 0.26848(10) 0.0177(5) Uani 1 1 d . . . . .
C1 C 0.66365(17) 0.46745(16) 0.20439(10) 0.0167(5) Uani 1 1 d . . . . .
C32 C 0.54245(18) 0.60362(16) 0.31394(10) 0.0181(5) Uani 1 1 d . . . . .
C24 C 0.88596(17) 0.41943(17) 0.23920(11) 0.0200(5) Uani 1 1 d . . . . .
C90 C 0.40727(17) 0.00267(16) 0.17178(11) 0.0177(5) Uani 1 1 d . . . . .
C19 C 0.96347(18) 0.15669(17) 0.17861(11) 0.0214(5) Uani 1 1 d . . . . .
H19 H 0.9082 0.1506 0.1680 0.026 Uiso 1 1 calc R . . . .
C87 C 0.39848(17) 0.20340(16) 0.19860(11) 0.0178(5) Uani 1 1 d . . . . .
H87 H 0.3665 0.2619 0.2182 0.021 Uiso 1 1 calc R . . . .
C99 C 0.64160(17) 0.09144(17) 0.06176(10) 0.0186(5) Uani 1 1 d . . . . .
C33 C 0.57466(18) 0.50766(16) 0.32435(10) 0.0181(5) Uani 1 1 d . . . . .
H33 H 0.6388 0.4936 0.3325 0.022 Uiso 1 1 calc R . . . .
C45 C 0.44208(18) 0.55571(17) 0.17789(11) 0.0219(5) Uani 1 1 d . . . . .
C88 C 0.39324(17) 0.13427(16) 0.23834(10) 0.0176(5) Uani 1 1 d . . . . .
H88 H 0.3588 0.1575 0.2779 0.021 Uiso 1 1 calc R . . . .
C89 C 0.37372(17) 0.04748(16) 0.22638(11) 0.0178(5) Uani 1 1 d . . . . .
C51 C 0.31266(18) 0.46484(17) 0.25378(12) 0.0231(6) Uani 1 1 d . . . . .
C4 C 0.90234(18) 0.45336(17) 0.08766(10) 0.0199(5) Uani 1 1 d . . . . .
C6 C 0.75411(18) 0.39241(17) 0.08912(10) 0.0201(5) Uani 1 1 d . . . . .
H6 H 0.6935 0.4091 0.0769 0.024 Uiso 1 1 calc R . . . .
C18 C 0.97188(17) 0.24065(16) 0.19408(11) 0.0188(5) Uani 1 1 d . . . . .
C86 C 0.38715(17) 0.20182(16) 0.13924(11) 0.0182(5) Uani 1 1 d . . . . .
C62 C 0.75759(18) -0.05670(17) 0.32956(11) 0.0202(5) Uani 1 1 d . . . . .
C34 C 0.51462(18) 0.45257(16) 0.35391(10) 0.0188(5) Uani 1 1 d . . . . .
H34 H 0.5488 0.4102 0.3771 0.023 Uiso 1 1 calc R . . . .
C5 C 0.80980(18) 0.46236(16) 0.07845(10) 0.0185(5) Uani 1 1 d . . . . .
C63 C 0.71737(18) -0.04328(17) 0.38954(11) 0.0202(5) Uani 1 1 d . . . . .
C72 C 0.57346(19) 0.22140(17) 0.44201(11) 0.0210(5) Uani 1 1 d . . . . .
C31 C 0.44823(18) 0.64407(16) 0.30967(11) 0.0194(5) Uani 1 1 d . . . . .
C61 C 0.77567(18) 0.01566(16) 0.28953(11) 0.0203(5) Uani 1 1 d . . . . .
H61 H 0.8081 -0.0074 0.2497 0.024 Uiso 1 1 calc R . . . .
C85 C 0.41938(17) 0.12560(16) 0.10193(11) 0.0178(5) Uani 1 1 d . . . . .
C7 C 0.79459(19) 0.29993(17) 0.08292(10) 0.0211(5) Uani 1 1 d . . . . .
H7 H 0.7541 0.2689 0.0677 0.025 Uiso 1 1 calc R . . . .
C78 C 0.47798(18) 0.09517(17) 0.40934(10) 0.0183(5) Uani 1 1 d . . . . .
C105 C 0.66550(18) -0.05162(17) 0.13809(10) 0.0198(5) Uani 1 1 d . . . . .
C104 C 0.62845(19) 0.18130(18) 0.04918(11) 0.0234(5) Uani 1 1 d . . . . .
H104 H 0.5943 0.2244 0.0784 0.028 Uiso 1 1 calc R . . . .
C57 C 0.68567(18) 0.04875(16) 0.41861(10) 0.0184(5) Uani 1 1 d . . . . .
H57 H 0.6571 0.0427 0.4600 0.022 Uiso 1 1 calc R . . . .
C60 C 0.80595(17) 0.09138(17) 0.30295(11) 0.0205(5) Uani 1 1 d . . . . .
H60 H 0.8544 0.1069 0.2699 0.025 Uiso 1 1 calc R . . . .
C44 C 0.6091(2) 0.65772(17) 0.30823(11) 0.0227(5) Uani 1 1 d . . . . .
H44 H 0.6728 0.6320 0.3094 0.027 Uiso 1 1 calc R . . . .
C98 C 0.34303(19) 0.28212(17) 0.11835(12) 0.0227(5) Uani 1 1 d . . . . .
H98 H 0.3219 0.3334 0.1424 0.027 Uiso 1 1 calc R . . . .
C84 C 0.47197(17) 0.03762(16) 0.12072(10) 0.0168(5) Uani 1 1 d . . . . .
H84 H 0.4905 -0.0061 0.0883 0.020 Uiso 1 1 calc R . . . .
C94 C 0.31415(18) 0.01048(17) 0.27108(11) 0.0221(5) Uani 1 1 d . . . . .
H94 H 0.2925 0.0387 0.3077 0.026 Uiso 1 1 calc R . . . .
C25 C 0.89889(19) 0.50502(17) 0.22660(12) 0.0250(6) Uani 1 1 d . . . . .
H25 H 0.9097 0.5231 0.1885 0.030 Uiso 1 1 calc R . . . .
C106 C 0.76360(19) -0.05433(18) 0.13368(12) 0.0251(6) Uani 1 1 d . . . . .
H106 H 0.7860 -0.0022 0.1271 0.030 Uiso 1 1 calc R . . . .
C20 C 1.0379(2) 0.08196(18) 0.17901(12) 0.0285(6) Uani 1 1 d . . . . .
H20 H 1.0321 0.0259 0.1687 0.034 Uiso 1 1 calc R . . . .
C23 C 1.05595(19) 0.24841(19) 0.20923(12) 0.0268(6) Uani 1 1 d . . . . .
H23 H 1.0625 0.3042 0.2193 0.032 Uiso 1 1 calc R . . . .
C35 C 0.40928(19) 0.47846(17) 0.38236(11) 0.0223(5) Uani 1 1 d . . . . .
C36 C 0.34296(19) 0.54445(18) 0.36244(11) 0.0233(6) Uani 1 1 d . . . . .
C83 C 0.4726(2) 0.00607(18) 0.41197(11) 0.0235(6) Uani 1 1 d . . . . .
H83 H 0.5290 -0.0385 0.4091 0.028 Uiso 1 1 calc R . . . .
C52 C 0.29246(19) 0.39737(18) 0.29092(13) 0.0280(6) Uani 1 1 d . . . . .
H52 H 0.3400 0.3657 0.3079 0.034 Uiso 1 1 calc R . . . .
C30 C 0.37564(18) 0.59003(16) 0.30672(11) 0.0196(5) Uani 1 1 d . . . . .
H30 H 0.3181 0.6306 0.2991 0.024 Uiso 1 1 calc R . . . .
C9 C 0.97483(19) 0.28797(17) 0.07313(11) 0.0227(5) Uani 1 1 d . . . . .
C58 C 0.77150(19) 0.09180(17) 0.41281(11) 0.0229(5) Uani 1 1 d . . . . .
C95 C 0.40553(19) 0.13155(18) 0.04642(11) 0.0232(5) Uani 1 1 d . . . . .
H95 H 0.4262 0.0807 0.0220 0.028 Uiso 1 1 calc R . . . .
C79 C 0.39246(19) 0.16066(18) 0.41306(11) 0.0234(5) Uani 1 1 d . . . . .
H79 H 0.3949 0.2205 0.4109 0.028 Uiso 1 1 calc R . . . .
C73 C 0.6310(2) 0.28389(17) 0.42936(12) 0.0259(6) Uani 1 1 d . . . . .
H73 H 0.6740 0.2825 0.3929 0.031 Uiso 1 1 calc R . . . .
C3 C 0.95301(18) 0.37033(16) 0.11219(11) 0.0201(5) Uani 1 1 d . . . . .
H3 H 1.0150 0.3797 0.1165 0.024 Uiso 1 1 calc R . . . .
C59 C 0.82406(19) 0.11243(17) 0.35814(12) 0.0233(5) Uani 1 1 d . . . . .
C8 C 0.8987(2) 0.25552(17) 0.06192(11) 0.0229(5) Uani 1 1 d . . . . .
C91 C 0.37835(19) -0.07573(17) 0.16386(12) 0.0221(5) Uani 1 1 d . . . . .
H91 H 0.4001 -0.1050 0.1276 0.027 Uiso 1 1 calc R . . . .
C29 C 0.86754(19) 0.39493(18) 0.29687(12) 0.0249(6) Uani 1 1 d . . . . .
H29 H 0.8583 0.3380 0.3059 0.030 Uiso 1 1 calc R . . . .
C17 C 0.76678(19) 0.54368(17) 0.05766(11) 0.0222(5) Uani 1 1 d . . . . .
H17 H 0.7048 0.5512 0.0519 0.027 Uiso 1 1 calc R . . . .
C92 C 0.31839(19) -0.11060(18) 0.20845(13) 0.0262(6) Uani 1 1 d . . . . .
H92 H 0.2997 -0.1627 0.2023 0.031 Uiso 1 1 calc R . . . .
C64 C 0.7064(2) -0.11618(17) 0.42417(12) 0.0247(6) Uani 1 1 d . . . . .
H64 H 0.6794 -0.1067 0.4639 0.030 Uiso 1 1 calc R . . . .
C43 C 0.5827(2) 0.74855(18) 0.30089(12) 0.0274(6) Uani 1 1 d . . . . .
H43 H 0.6289 0.7827 0.2961 0.033 Uiso 1 1 calc R . . . .
C42 C 0.4877(2) 0.78864(18) 0.30062(12) 0.0286(6) Uani 1 1 d . . . . .
H42 H 0.4688 0.8501 0.2975 0.034 Uiso 1 1 calc R . . . .
C27 C 0.8778(2) 0.53834(19) 0.32762(13) 0.0307(6) Uani 1 1 d . . . . .
H27 H 0.8759 0.5778 0.3570 0.037 Uiso 1 1 calc R . . . .
C93 C 0.28623(19) -0.06730(18) 0.26247(12) 0.0259(6) Uani 1 1 d . . . . .
H93 H 0.2459 -0.0903 0.2930 0.031 Uiso 1 1 calc R . . . .
C50 C 0.4680(2) 0.63699(19) 0.16824(13) 0.0355(7) Uani 1 1 d . . . . .
H50 H 0.4702 0.6709 0.1994 0.043 Uiso 1 1 calc R . . . .
C14 C 0.9504(2) 0.52300(17) 0.07391(11) 0.0243(6) Uani 1 1 d . . . . .
H14 H 1.0128 0.5160 0.0790 0.029 Uiso 1 1 calc R . . . .
C67 C 0.7850(2) -0.14394(18) 0.30639(12) 0.0269(6) Uani 1 1 d . . . . .
H67 H 0.8109 -0.1540 0.2666 0.032 Uiso 1 1 calc R . . . .
C41 C 0.4216(2) 0.73610(17) 0.30498(12) 0.0265(6) Uani 1 1 d . . . . .
H41 H 0.3577 0.7628 0.3048 0.032 Uiso 1 1 calc R . . . .
C110 C 0.6332(2) -0.13002(18) 0.14900(13) 0.0288(6) Uani 1 1 d . . . . .
H110 H 0.5680 -0.1293 0.1525 0.035 Uiso 1 1 calc R . . . .
C26 C 0.8957(2) 0.56386(18) 0.27089(13) 0.0294(6) Uani 1 1 d . . . . .
H26 H 0.9056 0.6207 0.2621 0.035 Uiso 1 1 calc R . . . .
C22 C 1.1297(2) 0.1734(2) 0.20936(14) 0.0343(7) Uani 1 1 d . . . . .
H22 H 1.1856 0.1790 0.2194 0.041 Uiso 1 1 calc R . . . .
C82 C 0.3835(2) -0.01696(19) 0.41893(11) 0.0269(6) Uani 1 1 d . . . . .
H82 H 0.3806 -0.0767 0.4207 0.032 Uiso 1 1 calc R . . . .
C107 C 0.8278(2) -0.13387(19) 0.13902(12) 0.0305(6) Uani 1 1 d . . . . .
H107 H 0.8931 -0.1352 0.1355 0.037 Uiso 1 1 calc R . . . .
C16 C 0.8143(2) 0.61262(17) 0.04559(11) 0.0265(6) Uani 1 1 d . . . . .
H16 H 0.7839 0.6661 0.0325 0.032 Uiso 1 1 calc R . . . .
C77 C 0.5116(2) 0.22309(19) 0.49755(11) 0.0287(6) Uani 1 1 d . . . . .
H77 H 0.4741 0.1809 0.5069 0.034 Uiso 1 1 calc R . . . .
C40 C 0.3748(2) 0.4347(2) 0.43289(12) 0.0333(7) Uani 1 1 d . . . . .
H40 H 0.4180 0.3900 0.4460 0.040 Uiso 1 1 calc R . . . .
C103 C 0.6656(2) 0.2075(2) -0.00646(12) 0.0300(6) Uani 1 1 d . . . . .
H103 H 0.6561 0.2678 -0.0145 0.036 Uiso 1 1 calc R . . . .
C81 C 0.2993(2) 0.0488(2) 0.42325(12) 0.0296(6) Uani 1 1 d . . . . .
H81 H 0.2397 0.0334 0.4283 0.035 Uiso 1 1 calc R . . . .
C28 C 0.8629(2) 0.45408(19) 0.34070(13) 0.0292(6) Uani 1 1 d . . . . .
H28 H 0.8497 0.4371 0.3790 0.035 Uiso 1 1 calc R . . . .
C97 C 0.3301(2) 0.28717(19) 0.06305(13) 0.0294(6) Uani 1 1 d . . . . .
H97 H 0.3003 0.3412 0.0503 0.035 Uiso 1 1 calc R . . . .
C108 C 0.7942(2) -0.21164(19) 0.14962(12) 0.0319(7) Uani 1 1 d . . . . .
H108 H 0.8372 -0.2650 0.1532 0.038 Uiso 1 1 calc R . . . .
C80 C 0.3039(2) 0.1375(2) 0.42000(12) 0.0288(6) Uani 1 1 d . . . . .
H80 H 0.2474 0.1817 0.4225 0.035 Uiso 1 1 calc R . . . .
C53 C 0.2015(2) 0.3765(2) 0.30307(14) 0.0357(7) Uani 1 1 d . . . . .
H53 H 0.1881 0.3312 0.3280 0.043 Uiso 1 1 calc R . . . .
C15 C 0.9074(2) 0.60195(18) 0.05294(11) 0.0264(6) Uani 1 1 d . . . . .
H15 H 0.9405 0.6474 0.0439 0.032 Uiso 1 1 calc R . . . .
C65 C 0.7353(2) -0.20257(18) 0.40031(13) 0.0297(6) Uani 1 1 d . . . . .
H65 H 0.7283 -0.2508 0.4238 0.036 Uiso 1 1 calc R . . . .
C74 C 0.6242(2) 0.34798(19) 0.47097(13) 0.0344(7) Uani 1 1 d . . . . .
H74 H 0.6616 0.3903 0.4621 0.041 Uiso 1 1 calc R . . . .
C66 C 0.7747(2) -0.21595(18) 0.34132(14) 0.0312(6) Uani 1 1 d . . . . .
H66 H 0.7944 -0.2736 0.3249 0.037 Uiso 1 1 calc R . . . .
C100 C 0.69214(19) 0.02821(19) 0.01704(11) 0.0252(6) Uani 1 1 d . . . . .
H100 H 0.7011 -0.0322 0.0246 0.030 Uiso 1 1 calc R . . . .
C71 C 0.8987(2) 0.1573(2) 0.35573(13) 0.0331(7) Uani 1 1 d . . . . .
H71 H 0.9348 0.1709 0.3198 0.040 Uiso 1 1 calc R . . . .
C10 C 1.0709(2) 0.24091(18) 0.05142(12) 0.0307(7) Uani 1 1 d . . . . .
H10 H 1.1212 0.2619 0.0594 0.037 Uiso 1 1 calc R . . . .
C68 C 0.7934(2) 0.1167(2) 0.46256(13) 0.0317(7) Uani 1 1 d . . . . .
H68 H 0.7582 0.1030 0.4987 0.038 Uiso 1 1 calc R . . . .
C102 C 0.7169(2) 0.1434(2) -0.04996(12) 0.0334(7) Uani 1 1 d . . . . .
H102 H 0.7431 0.1608 -0.0870 0.040 Uiso 1 1 calc R . . . .
C56 C 0.2402(2) 0.5116(2) 0.22856(13) 0.0335(7) Uani 1 1 d . . . . .
H56 H 0.2529 0.5568 0.2033 0.040 Uiso 1 1 calc R . . . .
C21 C 1.1202(2) 0.0906(2) 0.19459(13) 0.0340(7) Uani 1 1 d . . . . .
H21 H 1.1694 0.0403 0.1951 0.041 Uiso 1 1 calc R . . . .
C13 C 0.9227(2) 0.17522(19) 0.02905(12) 0.0336(7) Uani 1 1 d . . . . .
H13 H 0.8730 0.1521 0.0220 0.040 Uiso 1 1 calc R . . . .
C46 C 0.4399(2) 0.5068(2) 0.13038(13) 0.0367(7) Uani 1 1 d . . . . .
H46 H 0.4230 0.4519 0.1358 0.044 Uiso 1 1 calc R . . . .
C96 C 0.3615(2) 0.21160(19) 0.02671(13) 0.0301(6) Uani 1 1 d . . . . .
H96 H 0.3533 0.2145 -0.0106 0.036 Uiso 1 1 calc R . . . .
C109 C 0.6981(2) -0.21016(19) 0.15480(13) 0.0330(7) Uani 1 1 d . . . . .
H109 H 0.6759 -0.2624 0.1622 0.040 Uiso 1 1 calc R . . . .
C76 C 0.5059(3) 0.2869(2) 0.53854(12) 0.0399(8) Uani 1 1 d . . . . .
H76 H 0.4640 0.2879 0.5753 0.048 Uiso 1 1 calc R . . . .
C54 C 0.1310(2) 0.4243(2) 0.27744(16) 0.0441(9) Uani 1 1 d . . . . .
H54 H 0.0701 0.4107 0.2852 0.053 Uiso 1 1 calc R . . . .
C48 C 0.4882(2) 0.6196(2) 0.06599(13) 0.0385(8) Uani 1 1 d . . . . .
H48 H 0.5036 0.6405 0.0287 0.046 Uiso 1 1 calc R . . . .
C75 C 0.5621(3) 0.3493(2) 0.52556(13) 0.0432(9) Uani 1 1 d . . . . .
H75 H 0.5581 0.3920 0.5535 0.052 Uiso 1 1 calc R . . . .
C37 C 0.2454(2) 0.5670(2) 0.39423(14) 0.0391(8) Uani 1 1 d . . . . .
H37 H 0.2012 0.6116 0.3817 0.047 Uiso 1 1 calc R . . . .
C49 C 0.4908(3) 0.6685(2) 0.11228(14) 0.0412(8) Uani 1 1 d . . . . .
H49 H 0.5079 0.7232 0.1065 0.049 Uiso 1 1 calc R . . . .
C101 C 0.7292(2) 0.0543(2) -0.03861(12) 0.0336(7) Uani 1 1 d . . . . .
H101 H 0.7624 0.0115 -0.0681 0.040 Uiso 1 1 calc R . . . .
C55 C 0.1504(2) 0.4910(2) 0.24096(16) 0.0442(8) Uani 1 1 d . . . . .
H55 H 0.1025 0.5227 0.2243 0.053 Uiso 1 1 calc R . . . .
C11 C 1.0921(2) 0.1633(2) 0.01818(14) 0.0431(9) Uani 1 1 d . . . . .
H11 H 1.1568 0.1332 0.0031 0.052 Uiso 1 1 calc R . . . .
C47 C 0.4623(3) 0.5384(3) 0.07532(14) 0.0490(9) Uani 1 1 d . . . . .
H47 H 0.4601 0.5048 0.0441 0.059 Uiso 1 1 calc R . . . .
C12 C 1.0185(3) 0.1300(2) 0.00705(14) 0.0431(9) Uani 1 1 d . . . . .
H12 H 1.0333 0.0774 -0.0151 0.052 Uiso 1 1 calc R . . . .
C69 C 0.8670(3) 0.1616(2) 0.45927(15) 0.0431(8) Uani 1 1 d . . . . .
H69 H 0.8810 0.1779 0.4928 0.052 Uiso 1 1 calc R . . . .
C39 C 0.2783(3) 0.4570(3) 0.46322(15) 0.0495(9) Uani 1 1 d . . . . .
H39 H 0.2568 0.4271 0.4965 0.059 Uiso 1 1 calc R . . . .
C70 C 0.9195(3) 0.1817(2) 0.40528(15) 0.0447(9) Uani 1 1 d . . . . .
H70 H 0.9689 0.2117 0.4026 0.054 Uiso 1 1 calc R . . . .
O3 O 0.1247(3) 0.7012(3) 0.1702(2) 0.1099(14) Uani 1 1 d . . . . .
C38 C 0.2136(3) 0.5230(3) 0.44464(16) 0.0541(10) Uani 1 1 d . . . . .
H38 H 0.1485 0.5385 0.4657 0.065 Uiso 1 1 calc R . . . .
C111 C 0.1801(4) 0.6152(4) 0.0821(2) 0.0897(16) Uani 1 1 d . . . . .
H11A H 0.1661 0.6114 0.0453 0.135 Uiso 1 1 calc GR . . . .
H11B H 0.1758 0.5607 0.1018 0.135 Uiso 1 1 calc GR . . . .
H11C H 0.2447 0.6246 0.0763 0.135 Uiso 1 1 calc GR . . . .
C113 C 0.0600(4) 0.7695(5) 0.2066(3) 0.126(3) Uani 1 1 d . . . . .
H113 H 0.0125 0.8129 0.1958 0.151 Uiso 1 1 calc R . . . .
C112 C 0.1062(4) 0.6933(4) 0.1187(2) 0.0992(19) Uani 1 1 d . . . . .
H112 H 0.0552 0.7304 0.1069 0.119 Uiso 1 1 calc R . . . .
C114 C 0.0776(5) 0.7636(6) 0.2670(4) 0.182(4) Uani 1 1 d . . . . .
H11D H 0.1463 0.7446 0.2636 0.273 Uiso 1 1 calc GR . . . .
H11E H 0.0447 0.7214 0.2887 0.273 Uiso 1 1 calc GR . . . .
H11F H 0.0528 0.8212 0.2867 0.273 Uiso 1 1 calc GR . . . .

loop_
_atom_site_aniso_label
_atom_site_aniso_U_11
_atom_site_aniso_U_22
_atom_site_aniso_U_33
_atom_site_aniso_U_23
_atom_site_aniso_U_13
_atom_site_aniso_U_12
Rh1 0.01231(9) 0.01375(9) 0.01484(9) 0.00015(7) -0.00290(7) -0.00282(7)
Rh4 0.01391(9) 0.01380(9) 0.01334(9) -0.00091(7) -0.00424(7) -0.00271(7)
Rh2 0.01294(9) 0.01429(10) 0.01451(9) 0.00032(7) -0.00248(7) -0.00384(7)
Rh3 0.01518(9) 0.01489(10) 0.01241(9) 0.00127(7) -0.00414(7) -0.00501(7)
P3 0.0156(3) 0.0135(3) 0.0148(3) -0.0011(2) -0.0025(2) -0.0041(2)
P1 0.0138(3) 0.0147(3) 0.0136(3) 0.0004(2) -0.0028(2) -0.0039(2)
P7 0.0205(3) 0.0162(3) 0.0134(3) 0.0010(2) -0.0046(2) -0.0073(2)
P6 0.0137(3) 0.0166(3) 0.0195(3) -0.0021(2) -0.0041(2) -0.0024(2)
P4 0.0152(3) 0.0147(3) 0.0162(3) -0.0002(2) -0.0052(2) -0.0041(2)
P8 0.0156(3) 0.0153(3) 0.0148(3) -0.0020(2) -0.0045(2) -0.0015(2)
P2 0.0162(3) 0.0153(3) 0.0157(3) 0.0028(2) -0.0054(2) -0.0058(2)
P5 0.0127(3) 0.0159(3) 0.0195(3) 0.0023(2) -0.0035(2) -0.0037(2)
O2 0.0294(10) 0.0182(9) 0.0233(9) 0.0038(7) -0.0103(8) -0.0111(8)
O1 0.0253(10) 0.0180(10) 0.0255(10) 0.0013(7) 0.0030(8) -0.0069(8)
C2 0.0165(11) 0.0202(13) 0.0155(11) -0.0004(9) -0.0045(9) -0.0022(10)
C1 0.0148(11) 0.0188(13) 0.0160(11) 0.0012(9) -0.0042(9) -0.0026(9)
C32 0.0222(12) 0.0170(12) 0.0159(11) -0.0013(9) -0.0039(9) -0.0072(10)
C24 0.0135(11) 0.0198(13) 0.0288(14) -0.0003(10) -0.0065(10) -0.0065(10)
C90 0.0155(11) 0.0162(12) 0.0219(12) 0.0019(9) -0.0079(9) -0.0015(9)
C19 0.0171(12) 0.0221(13) 0.0236(13) 0.0062(10) -0.0030(10) -0.0051(10)
C87 0.0134(11) 0.0170(12) 0.0226(12) -0.0048(10) -0.0053(9) -0.0017(9)
C99 0.0145(11) 0.0259(14) 0.0166(12) -0.0004(10) -0.0056(9) -0.0048(10)
C33 0.0219(12) 0.0186(13) 0.0162(12) -0.0024(9) -0.0079(9) -0.0059(10)
C45 0.0183(12) 0.0215(14) 0.0228(13) 0.0012(10) -0.0057(10) 0.0017(10)
C88 0.0120(11) 0.0227(13) 0.0173(12) -0.0025(10) -0.0023(9) -0.0042(9)
C89 0.0159(11) 0.0185(13) 0.0197(12) 0.0009(10) -0.0081(9) -0.0013(9)
C51 0.0152(12) 0.0250(14) 0.0276(14) -0.0103(11) -0.0039(10) -0.0026(10)
C4 0.0202(12) 0.0201(13) 0.0164(12) 0.0007(10) 0.0005(9) -0.0043(10)
C6 0.0200(12) 0.0263(14) 0.0140(11) 0.0034(10) -0.0045(9) -0.0054(10)
C18 0.0156(11) 0.0192(13) 0.0199(12) 0.0061(10) -0.0019(9) -0.0047(10)
C86 0.0153(11) 0.0193(13) 0.0223(12) 0.0013(10) -0.0071(9) -0.0061(9)
C62 0.0156(11) 0.0232(13) 0.0240(13) 0.0043(10) -0.0090(10) -0.0045(10)
C34 0.0246(13) 0.0185(13) 0.0130(11) -0.0027(9) -0.0034(9) -0.0056(10)
C5 0.0212(12) 0.0193(13) 0.0115(11) 0.0017(9) 0.0004(9) -0.0033(10)
C63 0.0197(12) 0.0212(13) 0.0224(13) 0.0046(10) -0.0097(10) -0.0056(10)
C72 0.0284(14) 0.0192(13) 0.0175(12) 0.0010(10) -0.0086(10) -0.0072(10)
C31 0.0227(13) 0.0169(13) 0.0179(12) -0.0032(9) -0.0033(10) -0.0048(10)
C61 0.0187(12) 0.0206(13) 0.0187(12) 0.0008(10) -0.0042(10) 0.0004(10)
C85 0.0140(11) 0.0195(13) 0.0206(12) 0.0012(10) -0.0051(9) -0.0051(9)
C7 0.0243(13) 0.0247(14) 0.0135(11) -0.0004(10) -0.0024(10) -0.0070(11)
C78 0.0210(12) 0.0235(13) 0.0110(11) 0.0031(9) -0.0024(9) -0.0084(10)
C105 0.0210(12) 0.0210(13) 0.0144(11) -0.0035(9) -0.0053(9) 0.0021(10)
C104 0.0259(13) 0.0264(14) 0.0204(13) 0.0001(10) -0.0077(10) -0.0088(11)
C57 0.0219(12) 0.0206(13) 0.0149(11) 0.0033(9) -0.0059(9) -0.0080(10)
C60 0.0141(11) 0.0268(14) 0.0203(12) 0.0059(10) -0.0054(9) -0.0039(10)
C44 0.0254(13) 0.0234(14) 0.0206(13) -0.0007(10) -0.0054(10) -0.0091(11)
C98 0.0231(13) 0.0150(13) 0.0325(15) 0.0028(10) -0.0114(11) -0.0046(10)
C84 0.0176(11) 0.0176(12) 0.0158(11) -0.0028(9) -0.0055(9) -0.0036(9)
C94 0.0194(12) 0.0269(14) 0.0203(13) 0.0013(10) -0.0067(10) -0.0045(10)
C25 0.0193(13) 0.0243(14) 0.0312(15) 0.0004(11) -0.0067(11) -0.0045(11)
C106 0.0243(13) 0.0232(14) 0.0267(14) -0.0029(11) -0.0094(11) 0.0001(11)
C20 0.0278(14) 0.0211(14) 0.0322(15) 0.0053(11) -0.0043(12) -0.0013(11)
C23 0.0175(12) 0.0287(15) 0.0350(15) 0.0027(12) -0.0087(11) -0.0052(11)
C35 0.0258(13) 0.0216(13) 0.0195(12) -0.0066(10) -0.0004(10) -0.0111(11)
C36 0.0199(13) 0.0258(14) 0.0231(13) -0.0071(11) 0.0005(10) -0.0097(11)
C83 0.0266(14) 0.0244(14) 0.0199(13) 0.0004(10) -0.0035(10) -0.0095(11)
C52 0.0197(13) 0.0224(14) 0.0390(16) -0.0097(12) -0.0017(11) -0.0045(11)
C30 0.0158(12) 0.0179(13) 0.0224(13) -0.0040(10) -0.0032(10) -0.0002(9)
C9 0.0204(13) 0.0184(13) 0.0214(13) 0.0068(10) 0.0027(10) 0.0010(10)
C58 0.0264(13) 0.0237(14) 0.0244(13) 0.0061(11) -0.0130(11) -0.0106(11)
C95 0.0242(13) 0.0253(14) 0.0228(13) -0.0014(11) -0.0089(10) -0.0079(11)
C79 0.0270(14) 0.0234(14) 0.0185(12) 0.0054(10) -0.0033(10) -0.0066(11)
C73 0.0396(16) 0.0227(14) 0.0196(13) 0.0036(10) -0.0108(11) -0.0124(12)
C3 0.0141(11) 0.0198(13) 0.0255(13) 0.0067(10) -0.0033(10) -0.0046(10)
C59 0.0236(13) 0.0241(14) 0.0284(14) 0.0100(11) -0.0150(11) -0.0095(11)
C8 0.0289(14) 0.0181(13) 0.0162(12) 0.0035(10) 0.0012(10) -0.0028(11)
C91 0.0234(13) 0.0177(13) 0.0276(14) -0.0013(10) -0.0109(11) -0.0045(10)
C29 0.0221(13) 0.0267(15) 0.0300(14) 0.0031(11) -0.0095(11) -0.0110(11)
C17 0.0227(13) 0.0212(13) 0.0184(12) 0.0032(10) -0.0021(10) -0.0005(10)
C92 0.0255(14) 0.0193(13) 0.0380(16) 0.0034(11) -0.0144(12) -0.0072(11)
C64 0.0298(14) 0.0247(14) 0.0240(13) 0.0073(11) -0.0117(11) -0.0106(11)
C43 0.0366(16) 0.0247(15) 0.0264(14) 0.0022(11) -0.0093(12) -0.0167(12)
C42 0.0414(17) 0.0156(13) 0.0316(15) 0.0034(11) -0.0134(13) -0.0081(12)
C27 0.0277(15) 0.0305(16) 0.0352(16) -0.0079(12) -0.0123(12) -0.0041(12)
C93 0.0227(13) 0.0252(14) 0.0316(15) 0.0119(11) -0.0084(11) -0.0085(11)
C50 0.0499(19) 0.0250(16) 0.0296(16) 0.0021(12) -0.0077(14) -0.0078(14)
C14 0.0236(13) 0.0237(14) 0.0237(13) 0.0039(11) -0.0026(11) -0.0062(11)
C67 0.0258(14) 0.0248(15) 0.0276(14) -0.0017(11) -0.0075(11) 0.0003(11)
C41 0.0307(15) 0.0182(13) 0.0298(15) -0.0034(11) -0.0110(12) 0.0001(11)
C110 0.0248(14) 0.0207(14) 0.0375(16) -0.0011(12) -0.0070(12) 0.0003(11)
C26 0.0261(14) 0.0198(14) 0.0434(17) -0.0046(12) -0.0090(13) -0.0070(11)
C22 0.0199(14) 0.0391(18) 0.0442(18) 0.0057(14) -0.0134(13) -0.0021(12)
C82 0.0333(15) 0.0313(15) 0.0205(13) 0.0008(11) -0.0057(11) -0.0178(12)
C107 0.0232(14) 0.0300(16) 0.0331(16) -0.0060(12) -0.0093(12) 0.0071(11)
C16 0.0356(15) 0.0169(13) 0.0222(13) 0.0052(10) -0.0047(11) -0.0004(11)
C77 0.0424(17) 0.0262(15) 0.0185(13) 0.0023(11) -0.0048(12) -0.0138(13)
C40 0.0397(17) 0.0343(17) 0.0246(15) 0.0004(12) 0.0007(12) -0.0162(14)
C103 0.0379(16) 0.0336(16) 0.0266(14) 0.0078(12) -0.0150(12) -0.0178(13)
C81 0.0264(14) 0.0455(18) 0.0208(13) 0.0039(12) -0.0054(11) -0.0175(13)
C28 0.0261(14) 0.0363(17) 0.0277(15) -0.0027(12) -0.0096(11) -0.0091(12)
C97 0.0314(15) 0.0239(15) 0.0381(16) 0.0103(12) -0.0190(13) -0.0062(12)
C108 0.0365(16) 0.0227(15) 0.0295(15) -0.0043(11) -0.0116(13) 0.0110(12)
C80 0.0231(14) 0.0403(17) 0.0219(14) 0.0069(12) -0.0056(11) -0.0060(12)
C53 0.0243(15) 0.0315(17) 0.0485(19) -0.0138(14) 0.0019(13) -0.0121(12)
C15 0.0346(15) 0.0198(14) 0.0228(13) 0.0058(10) -0.0017(11) -0.0097(11)
C65 0.0338(16) 0.0210(14) 0.0383(16) 0.0115(12) -0.0149(13) -0.0090(12)
C74 0.057(2) 0.0252(15) 0.0311(16) 0.0022(12) -0.0203(15) -0.0206(14)
C66 0.0345(16) 0.0164(14) 0.0425(17) 0.0003(12) -0.0137(13) -0.0009(12)
C100 0.0250(14) 0.0280(15) 0.0206(13) -0.0016(11) -0.0058(11) -0.0018(11)
C71 0.0301(15) 0.0444(18) 0.0354(16) 0.0180(14) -0.0174(13) -0.0215(14)
C10 0.0232(14) 0.0262(15) 0.0321(15) 0.0106(12) 0.0049(11) 0.0010(11)
C68 0.0384(17) 0.0374(17) 0.0285(15) 0.0085(13) -0.0174(13) -0.0178(14)
C102 0.0358(16) 0.052(2) 0.0172(13) 0.0083(13) -0.0084(12) -0.0187(14)
C56 0.0219(14) 0.0429(18) 0.0370(17) -0.0024(14) -0.0115(12) -0.0058(13)
C21 0.0212(14) 0.0336(17) 0.0408(17) 0.0076(13) -0.0085(12) 0.0062(12)
C13 0.0462(18) 0.0245(15) 0.0238(14) -0.0011(11) -0.0010(13) -0.0046(13)
C46 0.0496(19) 0.0338(17) 0.0271(15) 0.0001(13) -0.0075(14) -0.0129(15)
C96 0.0333(15) 0.0370(17) 0.0266(14) 0.0065(12) -0.0173(12) -0.0113(13)
C109 0.0373(17) 0.0186(14) 0.0389(17) 0.0001(12) -0.0078(13) -0.0003(12)
C76 0.064(2) 0.0356(18) 0.0162(14) -0.0045(12) -0.0004(14) -0.0152(16)
C54 0.0158(14) 0.053(2) 0.064(2) -0.0229(18) -0.0047(14) -0.0132(14)
C48 0.0378(17) 0.046(2) 0.0258(15) 0.0106(13) -0.0056(13) -0.0018(15)
C75 0.079(3) 0.0326(18) 0.0252(16) -0.0063(13) -0.0175(16) -0.0214(17)
C37 0.0245(15) 0.0455(19) 0.0389(18) -0.0068(15) 0.0051(13) -0.0057(13)
C49 0.053(2) 0.0290(17) 0.0374(18) 0.0084(14) -0.0080(15) -0.0056(15)
C101 0.0347(16) 0.0450(19) 0.0171(13) -0.0047(12) -0.0035(12) -0.0044(14)
C55 0.0198(15) 0.063(2) 0.052(2) -0.0023(18) -0.0136(14) -0.0087(15)
C11 0.0349(18) 0.0317(17) 0.0391(18) 0.0074(14) 0.0131(14) 0.0126(14)
C47 0.061(2) 0.061(2) 0.0247(16) -0.0048(15) -0.0075(16) -0.0157(19)
C12 0.054(2) 0.0237(16) 0.0330(17) -0.0040(13) 0.0108(15) 0.0034(15)
C69 0.058(2) 0.051(2) 0.0407(19) 0.0121(16) -0.0325(17) -0.0320(18)
C39 0.046(2) 0.062(2) 0.0334(18) 0.0035(16) 0.0126(15) -0.0244(18)
C70 0.050(2) 0.055(2) 0.050(2) 0.0192(17) -0.0310(17) -0.0372(18)
O3 0.101(3) 0.100(3) 0.159(4) 0.025(3) -0.080(3) -0.033(2)
C38 0.0289(18) 0.073(3) 0.045(2) -0.0012(19) 0.0160(15) -0.0107(18)
C111 0.070(3) 0.133(5) 0.074(3) 0.025(3) -0.025(3) -0.033(3)
C113 0.074(4) 0.140(6) 0.140(6) -0.078(5) -0.041(4) 0.042(4)
C112 0.085(4) 0.154(6) 0.068(3) 0.037(4) -0.040(3) -0.027(4)
C114 0.097(5) 0.229(9) 0.216(10) -0.139(8) -0.049(6) -0.003(6)

loop_
_atom_type_symbol
_atom_type_description
_atom_type_scat_dispersion_real
_atom_type_scat_dispersion_imag
_atom_type_scat_source
C C 0.0033 0.0016 'International Tables Vol C Tables 4.2.6.8 and 6.1.1.4'
H H 0.0000 0.0000 'International Tables Vol C Tables 4.2.6.8 and 6.1.1.4'
O O 0.0106 0.0060 'International Tables Vol C Tables 4.2.6.8 and 6.1.1.4'
P P 0.1023 0.0942 'International Tables Vol C Tables 4.2.6.8 and 6.1.1.4'
Rh Rh -1.1178 0.9187 'International Tables Vol C Tables 4.2.6.8 and 6.1.1.4'

loop_
_geom_angle_atom_site_label_1
_geom_angle_atom_site_label_2
_geom_angle_atom_site_label_3
_geom_angle
_geom_angle_site_symmetry_1
_geom_angle_site_symmetry_3
_geom_angle_publ_flag
P1 Rh1 Rh2 93.051(15) . . ?
P4 Rh1 Rh2 54.539(15) . . ?
P4 Rh1 P1 60.60(2) . . ?
P2 Rh1 Rh2 55.638(16) . . ?
P2 Rh1 P1 62.90(2) . . ?
P2 Rh1 P4 80.51(2) . . ?
P5 Rh1 Rh2 122.904(18) . . ?
P5 Rh1 P1 110.67(2) . . ?
P5 Rh1 P4 169.11(2) . . ?
P5 Rh1 P2 89.66(2) . . ?
C1 Rh1 Rh2 49.00(7) . . ?
C1 Rh1 P1 141.94(7) . . ?
C1 Rh1 P4 89.22(7) . . ?
C1 Rh1 P2 91.42(7) . . ?
C1 Rh1 P5 95.75(7) . . ?
C1 Rh1 C6 82.05(9) . . ?
C1 Rh1 C7 118.63(9) . . ?
C6 Rh1 Rh2 117.89(6) . . ?
C6 Rh1 P1 121.74(7) . . ?
C6 Rh1 P4 97.37(7) . . ?
C6 Rh1 P2 173.18(7) . . ?
C6 Rh1 P5 92.92(7) . . ?
C7 Rh1 Rh2 144.05(7) . . ?
C7 Rh1 P1 89.57(7) . . ?
C7 Rh1 P4 97.01(7) . . ?
C7 Rh1 P2 149.89(7) . . ?
C7 Rh1 P5 89.12(7) . . ?
C7 Rh1 C6 36.59(9) . . ?
P3 Rh4 Rh3 54.351(15) . . ?
P3 Rh4 P4 63.26(2) . . ?
P1 Rh4 Rh3 55.550(15) . . ?
P1 Rh4 P3 80.51(2) . . ?
P1 Rh4 P4 60.76(2) . . ?
P4 Rh4 Rh3 93.251(16) . . ?
P8 Rh4 Rh3 122.318(17) . . ?
P8 Rh4 P3 172.69(2) . . ?
P8 Rh4 P1 92.31(2) . . ?
P8 Rh4 P4 112.00(2) . . ?
C2 Rh4 Rh3 48.69(7) . . ?
C2 Rh4 P3 88.91(7) . . ?
C2 Rh4 P1 90.91(7) . . ?
C2 Rh4 P4 141.94(7) . . ?
C2 Rh4 P8 92.61(7) . . ?
C2 Rh4 C87 123.90(9) . . ?
C2 Rh4 C88 86.82(9) . . ?
C87 Rh4 Rh3 144.98(6) . . ?
C87 Rh4 P3 95.35(6) . . ?
C87 Rh4 P1 145.01(7) . . ?
C87 Rh4 P4 86.20(7) . . ?
C87 Rh4 P8 89.74(6) . . ?
C87 Rh4 C88 37.08(9) . . ?
C88 Rh4 Rh3 120.46(6) . . ?
C88 Rh4 P3 95.79(6) . . ?
C88 Rh4 P1 175.70(6) . . ?
C88 Rh4 P4 119.55(7) . . ?
C88 Rh4 P8 91.44(6) . . ?
P3 Rh2 Rh1 95.562(16) . . ?
P6 Rh2 Rh1 127.101(18) . . ?
P6 Rh2 P3 108.07(2) . . ?
P6 Rh2 P4 93.20(2) . . ?
P6 Rh2 P2 170.67(2) . . ?
P4 Rh2 Rh1 55.785(15) . . ?
P4 Rh2 P3 63.93(2) . . ?
P4 Rh2 P2 80.50(2) . . ?
P2 Rh2 Rh1 54.372(15) . . ?
P2 Rh2 P3 63.00(2) . . ?
C1 Rh2 Rh1 49.16(6) . . ?
C1 Rh2 P3 144.72(7) . . ?
C1 Rh2 P6 96.44(7) . . ?
C1 Rh2 P4 90.33(7) . . ?
C1 Rh2 P2 90.51(7) . . ?
C1 Rh2 C33 80.85(9) . . ?
C1 Rh2 C34 117.18(9) . . ?
C33 Rh2 Rh1 115.81(6) . . ?
C33 Rh2 P3 122.96(6) . . ?
C33 Rh2 P6 90.01(7) . . ?
C33 Rh2 P4 170.91(7) . . ?
C33 Rh2 P2 97.26(7) . . ?
C34 Rh2 Rh1 139.41(7) . . ?
C34 Rh2 P3 88.93(7) . . ?
C34 Rh2 P6 88.82(7) . . ?
C34 Rh2 P4 152.03(7) . . ?
C34 Rh2 P2 93.55(7) . . ?
C34 Rh2 C33 36.44(9) . . ?
P3 Rh3 Rh4 55.500(15) . . ?
P3 Rh3 P1 80.79(2) . . ?
P3 Rh3 P2 63.53(2) . . ?
P1 Rh3 Rh4 54.877(15) . . ?
P1 Rh3 P2 62.45(2) . . ?
P7 Rh3 Rh4 124.101(18) . . ?
P7 Rh3 P3 90.60(2) . . ?
P7 Rh3 P1 169.67(2) . . ?
P7 Rh3 P2 108.58(2) . . ?
P2 Rh3 Rh4 94.829(16) . . ?
C2 Rh3 Rh4 49.10(7) . . ?
C2 Rh3 P3 90.14(7) . . ?
C2 Rh3 P1 90.68(7) . . ?
C2 Rh3 P7 95.07(7) . . ?
C2 Rh3 P2 143.93(7) . . ?
C2 Rh3 C61 84.68(9) . . ?
C2 Rh3 C60 121.11(9) . . ?
C61 Rh3 Rh4 119.27(6) . . ?
C61 Rh3 P3 174.52(7) . . ?
C61 Rh3 P1 97.43(7) . . ?
C61 Rh3 P7 91.65(7) . . ?
C61 Rh3 P2 120.29(7) . . ?
C60 Rh3 Rh4 142.87(7) . . ?
C60 Rh3 P3 148.56(7) . . ?
C60 Rh3 P1 94.49(7) . . ?
C60 Rh3 P7 89.89(7) . . ?
C60 Rh3 P2 86.62(7) . . ?
C60 Rh3 C61 36.47(9) . . ?
Rh4 P3 Rh2 115.94(2) . . ?
Rh4 P3 P4 59.08(2) . . ?
Rh4 P3 P2 101.23(3) . . ?
Rh2 P3 P4 57.07(2) . . ?
Rh2 P3 P2 58.05(2) . . ?
Rh3 P3 Rh4 70.149(17) . . ?
Rh3 P3 Rh2 116.81(3) . . ?
Rh3 P3 P4 100.38(3) . . ?
Rh3 P3 P2 59.19(2) . . ?
P2 P3 P4 75.11(3) . . ?
Rh1 P1 P4 59.17(2) . . ?
Rh1 P1 P2 57.14(2) . . ?
Rh4 P1 Rh1 119.14(2) . . ?
Rh4 P1 Rh3 69.572(17) . . ?
Rh4 P1 P4 60.55(2) . . ?
Rh4 P1 P2 101.95(3) . . ?
Rh3 P1 Rh1 115.77(2) . . ?
Rh3 P1 P4 101.90(3) . . ?
Rh3 P1 P2 58.88(2) . . ?
P4 P1 P2 77.09(3) . . ?
C72 P7 Rh3 122.82(9) . . ?
C72 P7 C57 96.85(11) . . ?
C78 P7 Rh3 114.08(8) . . ?
C78 P7 C72 103.26(12) . . ?
C78 P7 C57 109.28(11) . . ?
C57 P7 Rh3 108.85(8) . . ?
C45 P6 Rh2 115.02(8) . . ?
C45 P6 C51 103.04(13) . . ?
C45 P6 C30 108.39(12) . . ?
C51 P6 Rh2 121.53(9) . . ?
C51 P6 C30 97.01(11) . . ?
C30 P6 Rh2 109.92(8) . . ?
Rh1 P4 Rh4 118.35(3) . . ?
Rh1 P4 P3 101.15(3) . . ?
Rh1 P4 P1 60.24(2) . . ?
Rh4 P4 P3 57.66(2) . . ?
Rh4 P4 P1 58.69(2) . . ?
Rh2 P4 Rh1 69.677(17) . . ?
Rh2 P4 Rh4 116.45(3) . . ?
Rh2 P4 P3 59.00(2) . . ?
Rh2 P4 P1 102.44(3) . . ?
P1 P4 P3 76.87(3) . . ?
C99 P8 Rh4 120.41(8) . . ?
C99 P8 C84 98.59(11) . . ?
C105 P8 Rh4 117.63(8) . . ?
C105 P8 C99 102.21(11) . . ?
C105 P8 C84 106.94(11) . . ?
C84 P8 Rh4 108.84(8) . . ?
Rh1 P2 Rh2 69.990(18) . . ?
Rh1 P2 Rh3 118.38(3) . . ?
Rh1 P2 P3 103.01(3) . . ?
Rh1 P2 P1 59.96(2) . . ?
Rh2 P2 Rh3 115.82(2) . . ?
Rh2 P2 P3 58.95(2) . . ?
Rh2 P2 P1 99.92(3) . . ?
Rh3 P2 P3 57.29(2) . . ?
Rh3 P2 P1 58.67(2) . . ?
P1 P2 P3 76.16(3) . . ?
C24 P5 Rh1 116.66(8) . . ?
C24 P5 C18 102.67(12) . . ?
C24 P5 C3 108.03(12) . . ?
C18 P5 Rh1 121.56(8) . . ?
C18 P5 C3 97.26(11) . . ?
C3 P5 Rh1 108.46(8) . . ?
Rh3 C2 Rh4 82.21(9) . . ?
O2 C2 Rh4 137.93(19) . . ?
O2 C2 Rh3 139.85(19) . . ?
Rh2 C1 Rh1 81.84(9) . . ?
O1 C1 Rh1 138.50(19) . . ?
O1 C1 Rh2 139.66(19) . . ?
C31 C32 C33 123.7(2) . . ?
C44 C32 C33 118.7(2) . . ?
C44 C32 C31 117.6(2) . . ?
C25 C24 P5 122.8(2) . . ?
C25 C24 C29 118.6(2) . . ?
C29 C24 P5 118.33(19) . . ?
C89 C90 C84 122.0(2) . . ?
C91 C90 C89 119.3(2) . . ?
C91 C90 C84 118.7(2) . . ?
C20 C19 C18 119.9(2) . . ?
C88 C87 Rh4 72.63(13) . . ?
C88 C87 C86 126.9(2) . . ?
C86 C87 Rh4 118.83(16) . . ?
C104 C99 P8 120.29(19) . . ?
C104 C99 C100 118.4(2) . . ?
C100 C99 P8 121.2(2) . . ?
C32 C33 Rh2 118.10(16) . . ?
C34 C33 Rh2 70.31(13) . . ?
C34 C33 C32 126.0(2) . . ?
C50 C45 P6 124.7(2) . . ?
C50 C45 C46 118.1(3) . . ?
C46 C45 P6 116.8(2) . . ?
C87 C88 Rh4 70.29(13) . . ?
C87 C88 C89 124.4(2) . . ?
C89 C88 Rh4 120.63(16) . . ?
C90 C89 C88 123.8(2) . . ?
C94 C89 C90 118.2(2) . . ?
C94 C89 C88 117.9(2) . . ?
C52 C51 P6 119.3(2) . . ?
C52 C51 C56 118.9(3) . . ?
C56 C51 P6 121.2(2) . . ?
C5 C4 C3 122.1(2) . . ?
C5 C4 C14 119.6(2) . . ?
C14 C4 C3 118.3(2) . . ?
C5 C6 Rh1 117.17(17) . . ?
C7 C6 Rh1 70.64(14) . . ?
C7 C6 C5 125.5(2) . . ?
C19 C18 P5 119.87(19) . . ?
C19 C18 C23 119.1(2) . . ?
C23 C18 P5 120.4(2) . . ?
C85 C86 C87 124.2(2) . . ?
C98 C86 C87 117.7(2) . . ?
C98 C86 C85 118.0(2) . . ?
C63 C62 C61 124.0(2) . . ?
C67 C62 C63 118.1(2) . . ?
C67 C62 C61 117.9(2) . . ?
C33 C34 Rh2 73.25(13) . . ?
C33 C34 C35 127.6(2) . . ?
C35 C34 Rh2 118.54(17) . . ?
C4 C5 C6 124.4(2) . . ?
C4 C5 C17 118.0(2) . . ?
C17 C5 C6 117.7(2) . . ?
C62 C63 C57 121.9(2) . . ?
C64 C63 C62 119.9(2) . . ?
C64 C63 C57 118.1(2) . . ?
C73 C72 P7 119.5(2) . . ?
C73 C72 C77 118.9(2) . . ?
C77 C72 P7 121.0(2) . . ?
C32 C31 C30 121.7(2) . . ?
C41 C31 C32 119.8(2) . . ?
C41 C31 C30 118.3(2) . . ?
C62 C61 Rh3 119.68(17) . . ?
C60 C61 Rh3 70.29(14) . . ?
C60 C61 C62 124.8(2) . . ?
C86 C85 C84 120.8(2) . . ?
C95 C85 C86 119.6(2) . . ?
C95 C85 C84 119.6(2) . . ?
C6 C7 Rh1 72.78(14) . . ?
C6 C7 C8 126.7(2) . . ?
C8 C7 Rh1 118.87(18) . . ?
C83 C78 P7 122.8(2) . . ?
C83 C78 C79 118.6(2) . . ?
C79 C78 P7 117.88(19) . . ?
C106 C105 P8 116.9(2) . . ?
C110 C105 P8 124.3(2) . . ?
C110 C105 C106 118.7(2) . . ?
C103 C104 C99 120.8(3) . . ?
C63 C57 P7 114.58(17) . . ?
C63 C57 C58 111.7(2) . . ?
C58 C57 P7 106.28(17) . . ?
C61 C60 Rh3 73.24(14) . . ?
C61 C60 C59 126.6(2) . . ?
C59 C60 Rh3 117.82(17) . . ?
C43 C44 C32 121.7(3) . . ?
C97 C98 C86 121.8(2) . . ?
C90 C84 P8 114.38(16) . . ?
C90 C84 C85 111.60(19) . . ?
C85 C84 P8 106.20(16) . . ?
C93 C94 C89 121.8(2) . . ?
C24 C25 C26 120.1(3) . . ?
C107 C106 C105 120.8(3) . . ?
C21 C20 C19 120.3(3) . . ?
C22 C23 C18 120.4(3) . . ?
C36 C35 C34 123.9(2) . . ?
C36 C35 C40 118.8(3) . . ?
C40 C35 C34 117.3(3) . . ?
C35 C36 C30 120.7(2) . . ?
C37 C36 C35 119.3(3) . . ?
C37 C36 C30 120.0(3) . . ?
C78 C83 C82 120.5(3) . . ?
C51 C52 C53 120.6(3) . . ?
C31 C30 P6 112.25(16) . . ?
C31 C30 C36 112.7(2) . . ?
C36 C30 P6 107.41(17) . . ?
C8 C9 C3 120.6(2) . . ?
C10 C9 C3 119.5(3) . . ?
C10 C9 C8 119.8(3) . . ?
C59 C58 C57 120.6(2) . . ?
C68 C58 C57 119.4(2) . . ?
C68 C58 C59 119.8(2) . . ?
C96 C95 C85 121.4(2) . . ?
C80 C79 C78 120.7(3) . . ?
C74 C73 C72 120.2(3) . . ?
C4 C3 P5 114.50(17) . . ?
C4 C3 C9 112.6(2) . . ?
C9 C3 P5 105.11(16) . . ?
C58 C59 C60 124.6(2) . . ?
C58 C59 C71 118.1(2) . . ?
C71 C59 C60 117.3(2) . . ?
C9 C8 C7 124.2(2) . . ?
C9 C8 C13 118.3(3) . . ?
C13 C8 C7 117.5(3) . . ?
C92 C91 C90 121.6(2) . . ?
C28 C29 C24 120.9(3) . . ?
C16 C17 C5 121.7(3) . . ?
C91 C92 C93 119.3(2) . . ?
C65 C64 C63 121.1(3) . . ?
C44 C43 C42 120.1(3) . . ?
C41 C42 C43 119.0(3) . . ?
C26 C27 C28 119.9(3) . . ?
C92 C93 C94 119.9(3) . . ?
C45 C50 C49 120.7(3) . . ?
C15 C14 C4 121.5(3) . . ?
C66 C67 C62 121.5(3) . . ?
C42 C41 C31 121.6(3) . . ?
C105 C110 C109 120.4(3) . . ?
C27 C26 C25 120.4(3) . . ?
C21 C22 C23 120.0(3) . . ?
C81 C82 C83 120.2(3) . . ?
C106 C107 C108 119.7(3) . . ?
C17 C16 C15 119.9(2) . . ?
C76 C77 C72 120.3(3) . . ?
C39 C40 C35 121.1(3) . . ?
C102 C103 C104 119.7(3) . . ?
C80 C81 C82 119.8(3) . . ?
C27 C28 C29 120.0(3) . . ?
C98 C97 C96 119.8(3) . . ?
C109 C108 C107 120.4(3) . . ?
C81 C80 C79 120.2(3) . . ?
C54 C53 C52 119.2(3) . . ?
C14 C15 C16 119.3(3) . . ?
C66 C65 C64 119.1(3) . . ?
C75 C74 C73 120.3(3) . . ?
C65 C66 C67 120.3(3) . . ?
C101 C100 C99 120.9(3) . . ?
C70 C71 C59 121.5(3) . . ?
C11 C10 C9 120.5(3) . . ?
C69 C68 C58 121.2(3) . . ?
C101 C102 C103 120.4(3) . . ?
C55 C56 C51 120.2(3) . . ?
C22 C21 C20 120.3(3) . . ?
C12 C13 C8 121.2(3) . . ?
C47 C46 C45 120.9(3) . . ?
C97 C96 C95 119.4(3) . . ?
C108 C109 C110 120.0(3) . . ?
C77 C76 C75 120.6(3) . . ?
C55 C54 C53 120.5(3) . . ?
C49 C48 C47 119.1(3) . . ?
C74 C75 C76 119.8(3) . . ?
C38 C37 C36 120.5(3) . . ?
C48 C49 C50 120.5(3) . . ?
C102 C101 C100 119.9(3) . . ?
C54 C55 C56 120.6(3) . . ?
C12 C11 C10 120.6(3) . . ?
C46 C47 C48 120.8(3) . . ?
C11 C12 C13 119.6(3) . . ?
C70 C69 C68 119.2(3) . . ?
C38 C39 C40 120.3(3) . . ?
C71 C70 C69 120.2(3) . . ?
C112 O3 C113 114.6(5) . . ?
C39 C38 C37 119.9(3) . . ?
O3 C113 C114 110.4(6) . . ?
O3 C112 C111 110.8(5) . . ?

loop_
_geom_bond_atom_site_label_1
_geom_bond_atom_site_label_2
_geom_bond_distance
_geom_bond_site_symmetry_2
_geom_bond_publ_flag
Rh1 Rh2 2.7673(3) . ?
Rh1 P1 2.4671(6) . ?
Rh1 P4 2.4403(6) . ?
Rh1 P2 2.3938(6) . ?
Rh1 P5 2.2686(6) . ?
Rh1 C1 2.115(2) . ?
Rh1 C6 2.253(2) . ?
Rh1 C7 2.225(2) . ?
Rh4 Rh3 2.7776(3) . ?
Rh4 P3 2.4337(6) . ?
Rh4 P1 2.4243(6) . ?
Rh4 P4 2.4710(6) . ?
Rh4 P8 2.2862(6) . ?
Rh4 C2 2.119(2) . ?
Rh4 C87 2.206(2) . ?
Rh4 C88 2.237(2) . ?
Rh2 P3 2.4547(6) . ?
Rh2 P6 2.2845(6) . ?
Rh2 P4 2.4036(6) . ?
Rh2 P2 2.4312(6) . ?
Rh2 C1 2.110(2) . ?
Rh2 C33 2.268(2) . ?
Rh2 C34 2.230(2) . ?
Rh3 P3 2.3996(6) . ?
Rh3 P1 2.4442(6) . ?
Rh3 P7 2.2774(6) . ?
Rh3 P2 2.4494(6) . ?
Rh3 C2 2.106(2) . ?
Rh3 C61 2.269(2) . ?
Rh3 C60 2.231(2) . ?
P3 P4 2.5724(9) . ?
P3 P2 2.5529(9) . ?
P1 P4 2.4759(9) . ?
P1 P2 2.5369(9) . ?
P7 C72 1.828(3) . ?
P7 C78 1.826(2) . ?
P7 C57 1.871(3) . ?
P6 C45 1.821(3) . ?
P6 C51 1.824(3) . ?
P6 C30 1.878(2) . ?
P8 C99 1.831(3) . ?
P8 C105 1.826(3) . ?
P8 C84 1.872(2) . ?
P5 C24 1.826(3) . ?
P5 C18 1.833(3) . ?
P5 C3 1.876(3) . ?
O2 C2 1.156(3) . ?
O1 C1 1.162(3) . ?
C32 C33 1.480(3) . ?
C32 C31 1.402(3) . ?
C32 C44 1.399(3) . ?
C24 C25 1.390(4) . ?
C24 C29 1.395(4) . ?
C90 C89 1.405(3) . ?
C90 C84 1.509(3) . ?
C90 C91 1.399(3) . ?
C19 C18 1.393(4) . ?
C19 C20 1.391(4) . ?
C87 C88 1.413(3) . ?
C87 C86 1.472(3) . ?
C99 C104 1.390(4) . ?
C99 C100 1.394(3) . ?
C33 C34 1.407(3) . ?
C45 C50 1.386(4) . ?
C45 C46 1.389(4) . ?
C88 C89 1.477(3) . ?
C89 C94 1.393(3) . ?
C51 C52 1.385(4) . ?
C51 C56 1.400(4) . ?
C4 C5 1.399(4) . ?
C4 C3 1.511(3) . ?
C4 C14 1.400(4) . ?
C6 C5 1.472(3) . ?
C6 C7 1.406(4) . ?
C18 C23 1.396(4) . ?
C86 C85 1.404(3) . ?
C86 C98 1.402(3) . ?
C62 C63 1.402(4) . ?
C62 C61 1.478(4) . ?
C62 C67 1.394(4) . ?
C34 C35 1.474(3) . ?
C5 C17 1.408(3) . ?
C63 C57 1.511(3) . ?
C63 C64 1.394(4) . ?
C72 C73 1.395(4) . ?
C72 C77 1.396(4) . ?
C31 C30 1.505(3) . ?
C31 C41 1.391(4) . ?
C61 C60 1.409(4) . ?
C85 C84 1.517(3) . ?
C85 C95 1.391(3) . ?
C7 C8 1.473(4) . ?
C78 C83 1.391(4) . ?
C78 C79 1.396(4) . ?
C105 C106 1.398(4) . ?
C105 C110 1.390(4) . ?
C104 C103 1.389(4) . ?
C57 C58 1.521(3) . ?
C60 C59 1.468(4) . ?
C44 C43 1.383(4) . ?
C98 C97 1.381(4) . ?
C94 C93 1.386(4) . ?
C25 C26 1.394(4) . ?
C106 C107 1.387(4) . ?
C20 C21 1.380(4) . ?
C23 C22 1.387(4) . ?
C35 C36 1.400(4) . ?
C35 C40 1.404(4) . ?
C36 C30 1.509(4) . ?
C36 C37 1.396(4) . ?
C83 C82 1.394(4) . ?
C52 C53 1.393(4) . ?
C9 C3 1.515(4) . ?
C9 C8 1.403(4) . ?
C9 C10 1.390(4) . ?
C58 C59 1.404(4) . ?
C58 C68 1.392(4) . ?
C95 C96 1.386(4) . ?
C79 C80 1.387(4) . ?
C73 C74 1.386(4) . ?
C59 C71 1.406(4) . ?
C8 C13 1.404(4) . ?
C91 C92 1.377(4) . ?
C29 C28 1.382(4) . ?
C17 C16 1.383(4) . ?
C92 C93 1.383(4) . ?
C64 C65 1.387(4) . ?
C43 C42 1.383(4) . ?
C42 C41 1.377(4) . ?
C27 C26 1.379(4) . ?
C27 C28 1.380(4) . ?
C50 C49 1.397(4) . ?
C14 C15 1.382(4) . ?
C67 C66 1.386(4) . ?
C110 C109 1.401(4) . ?
C22 C21 1.377(4) . ?
C82 C81 1.383(4) . ?
C107 C108 1.390(4) . ?
C16 C15 1.386(4) . ?
C77 C76 1.377(4) . ?
C40 C39 1.373(4) . ?
C103 C102 1.386(4) . ?
C81 C80 1.382(4) . ?
C97 C96 1.383(4) . ?
C108 C109 1.370(4) . ?
C53 C54 1.391(5) . ?
C65 C66 1.379(4) . ?
C74 C75 1.380(4) . ?
C100 C101 1.388(4) . ?
C71 C70 1.377(4) . ?
C10 C11 1.378(4) . ?
C68 C69 1.390(4) . ?
C102 C101 1.372(4) . ?
C56 C55 1.375(4) . ?
C13 C12 1.380(4) . ?
C46 C47 1.378(4) . ?
C76 C75 1.381(4) . ?
C54 C55 1.364(5) . ?
C48 C49 1.366(5) . ?
C48 C47 1.384(5) . ?
C37 C38 1.394(5) . ?
C11 C12 1.376(5) . ?
C69 C70 1.388(5) . ?
C39 C38 1.372(5) . ?
O3 C113 1.385(6) . ?
O3 C112 1.340(6) . ?
C111 C112 1.529(8) . ?
C113 C114 1.528(10) . ?

loop_
_smtbx_masks_void_nr
_smtbx_masks_void_average_x
_smtbx_masks_void_average_y
_smtbx_masks_void_average_z
_smtbx_masks_void_volume
_smtbx_masks_void_count_electrons
_smtbx_masks_void_content
1 0.023 -0.049 0.094 21.5 0.0 ?
2 0.000 -0.227 0.500 595.1 97.9 ?
3 -0.023 0.049 0.906 21.5 0.0 ?
4 0.156 0.420 0.122 7.9 0.0 ?
5 0.333 0.440 0.579 16.6 0.0 ?
6 0.667 0.560 0.421 16.6 0.0 ?
7 0.844 0.580 0.878 7.9 0.0 ?
